data_2237305
loop_
_publ_author_name
'Gainsford, Graeme J.'
'Schw\"orer, Ralf'

_publ_section_title
;
 2-(Acetoxymethyl)benzoic acid
;
_journal_coeditor_code FY2082
_journal_issue 2
_journal_name_full 'Acta Crystallographica Section E'
_journal_page_first o259
_journal_paper_doi 10.1107/S1600536813000780
_journal_volume 69
_journal_year 2013
_chemical_formula_iupac 'C10 H10 O4'
_chemical_formula_moiety 'C10 H10 O4'
_chemical_formula_sum 'C10 H10 O4'
_chemical_formula_weight 194.18
_chemical_name_systematic
;
2-(Acetoxymethyl)benzoic acid
;
_space_group_IT_number 2
_symmetry_cell_setting triclinic
_symmetry_space_group_name_Hall '-P 1'
_symmetry_space_group_name_H-M 'P -1'
_atom_sites_solution_hydrogens geom
_atom_sites_solution_primary direct
_atom_sites_solution_secondary difmap
_audit_creation_method SHELXL-97
_cell_angle_alpha 77.540(10)
_cell_angle_beta 83.364(11)
_cell_angle_gamma 73.081(12)
_cell_formula_units_Z 2
_cell_length_a 6.2134(9)
_cell_length_b 8.2415(9)
_cell_length_c 9.6280(11)
_cell_measurement_reflns_used 1939
_cell_measurement_temperature 120(2)
_cell_measurement_theta_max 73.4962
_cell_measurement_theta_min 4.7092
_cell_volume 459.84(10)
_computing_cell_refinement
;
CrysAlis PRO (Oxford Diffraction, 2007)
;
_computing_data_collection
;
CrysAlis PRO (Oxford Diffraction, 2007)
;
_computing_data_reduction
;
CrysAlis PRO (Oxford Diffraction, 2007)
;
_computing_molecular_graphics
;
ORTEP in WinGX (Farrugia, 2012) and
<i>Mercury</i> (Macrae <i>et al.</i>, 2008)
;
_computing_publication_material
;
SHELXL97 (Sheldrick, 2008) and PLATON (Spek, 2009)
;
_computing_structure_refinement 'SHELXL97 (Sheldrick, 2008)'
_computing_structure_solution 'SHELXS97 (Sheldrick, 2008)'
_diffrn_ambient_temperature 120(2)
_diffrn_detector_area_resol_mean 10.6501
_diffrn_measured_fraction_theta_full 0.956
_diffrn_measured_fraction_theta_max 0.956
_diffrn_measurement_device_type 'Oxford Diffraction SuperNova'
_diffrn_measurement_method '\w scans'
_diffrn_radiation_monochromator graphite
_diffrn_radiation_source 'fine-focus sealed tube'
_diffrn_radiation_type CuK\a
_diffrn_radiation_wavelength 1.54184
_diffrn_reflns_av_R_equivalents 0.0121
_diffrn_reflns_av_sigmaI/netI 0.0161
_diffrn_reflns_limit_h_max 5
_diffrn_reflns_limit_h_min -7
_diffrn_reflns_limit_k_max 9
_diffrn_reflns_limit_k_min -10
_diffrn_reflns_limit_l_max 10
_diffrn_reflns_limit_l_min -11
_diffrn_reflns_number 2819
_diffrn_reflns_theta_full 73.60
_diffrn_reflns_theta_max 73.60
_diffrn_reflns_theta_min 8.07
_diffrn_standards_decay_% 0
_diffrn_standards_number 0
_exptl_absorpt_coefficient_mu 0.923
_exptl_absorpt_correction_T_max 1.00000
_exptl_absorpt_correction_T_min 0.84782
_exptl_absorpt_correction_type multi-scan
_exptl_absorpt_process_details
;
(CrysAlis PRO; Oxford Diffraction, 2007)
;
_exptl_crystal_colour colourless
_exptl_crystal_density_diffrn 1.402
_exptl_crystal_density_method 'not measured'
_exptl_crystal_description plate
_exptl_crystal_F_000 204
_exptl_crystal_size_max 0.58
_exptl_crystal_size_mid 0.28
_exptl_crystal_size_min 0.18
_refine_diff_density_max 0.223
_refine_diff_density_min -0.190
_refine_ls_extinction_method none
_refine_ls_goodness_of_fit_ref 1.078
_refine_ls_hydrogen_treatment mixed
_refine_ls_matrix_type full
_refine_ls_number_parameters 131
_refine_ls_number_reflns 1767
_refine_ls_number_restraints 0
_refine_ls_restrained_S_all 1.078
_refine_ls_R_factor_all 0.0336
_refine_ls_R_factor_gt 0.0325
_refine_ls_shift/su_max 0.000
_refine_ls_shift/su_mean 0.000
_refine_ls_structure_factor_coef Fsqd
_refine_ls_weighting_details 'calc w=1/[\s^2^(Fo^2^)+(0.0557P)^2^+0.0727P] where P=(Fo^2^+2Fc^2^)/3'
_refine_ls_weighting_scheme calc
_refine_ls_wR_factor_gt 0.0918
_refine_ls_wR_factor_ref 0.0933
_reflns_number_gt 1678
_reflns_number_total 1767
_reflns_threshold_expression I>2sigma(I)
_cod_data_source_file fy2082.cif
_cod_data_source_block I
_cod_database_code 2237305
_cod_database_fobs_code 2237305

loop_
_symmetry_equiv_pos_as_xyz
'x, y, z'
'-x, -y, -z'

loop_
_atom_site_type_symbol
_atom_site_label
_atom_site_fract_x
_atom_site_fract_y
_atom_site_fract_z
_atom_site_U_iso_or_equiv
_atom_site_adp_type
_atom_site_calc_flag
_atom_site_refinement_flags
_atom_site_occupancy
_atom_site_symmetry_multiplicity
O O1 0.36320(13) 0.93020(10) 0.39619(8) 0.0303(2) Uani d . 1 1
O O2 0.71012(13) 0.80677(11) 0.47419(8) 0.0317(2) Uani d . 1 1
H H2 0.671(2) 0.909(2) 0.5167(15) 0.038 Uiso d . 1 1
O O3 0.07354(12) 0.72594(9) 0.12998(8) 0.0267(2) Uani d . 1 1
O O4 -0.20437(13) 0.97266(10) 0.12417(8) 0.0313(2) Uani d . 1 1
C C1 0.56622(17) 0.65287(13) 0.34491(11) 0.0249(2) Uani d . 1 1
C C2 0.40134(17) 0.63516(13) 0.26421(10) 0.0239(2) Uani d . 1 1
C C3 0.44020(18) 0.48029(14) 0.21710(11) 0.0285(2) Uani d . 1 1
H H3 0.3306 0.4661 0.1631 0.034 Uiso calc R 1 1
C C4 0.6346(2) 0.34570(15) 0.24670(13) 0.0325(3) Uani d . 1 1
H H4 0.6559 0.2413 0.2136 0.039 Uiso calc R 1 1
C C5 0.79735(19) 0.36433(15) 0.32480(12) 0.0330(3) Uani d . 1 1
H H5 0.9310 0.2733 0.3451 0.040 Uiso calc R 1 1
C C6 0.76242(19) 0.51722(15) 0.37275(12) 0.0307(3) Uani d . 1 1
H H6 0.8741 0.5304 0.4257 0.037 Uiso calc R 1 1
C C7 0.53578(17) 0.80933(14) 0.40604(11) 0.0260(2) Uani d . 1 1
C C8 0.18911(17) 0.77882(13) 0.22692(11) 0.0251(2) Uani d . 1 1
H H8A 0.0919 0.7988 0.3140 0.030 Uiso calc R 1 1
H H8B 0.2274 0.8874 0.1812 0.030 Uiso calc R 1 1
C C9 -0.12281(17) 0.83631(13) 0.08618(11) 0.0246(2) Uani d . 1 1
C C10 -0.22257(18) 0.76614(14) -0.01435(12) 0.0291(3) Uani d . 1 1
H H10A -0.3748 0.8401 -0.0347 0.044 Uiso calc R 1 1
H H10B -0.2297 0.6487 0.0291 0.044 Uiso calc R 1 1
H H10C -0.1284 0.7637 -0.1033 0.044 Uiso calc R 1 1

loop_
_atom_site_aniso_label
_atom_site_aniso_U_11
_atom_site_aniso_U_22
_atom_site_aniso_U_33
_atom_site_aniso_U_12
_atom_site_aniso_U_13
_atom_site_aniso_U_23
O1 0.0287(4) 0.0314(4) 0.0345(4) -0.0057(3) -0.0068(3) -0.0149(3)
O2 0.0268(4) 0.0386(5) 0.0348(4) -0.0073(3) -0.0075(3) -0.0172(3)
O3 0.0254(4) 0.0252(4) 0.0323(4) -0.0038(3) -0.0085(3) -0.0120(3)
O4 0.0306(4) 0.0274(4) 0.0362(4) -0.0014(3) -0.0064(3) -0.0129(3)
C1 0.0251(5) 0.0287(5) 0.0217(5) -0.0074(4) -0.0017(4) -0.0066(4)
C2 0.0247(5) 0.0262(5) 0.0218(5) -0.0079(4) -0.0011(4) -0.0060(4)
C3 0.0294(5) 0.0280(5) 0.0306(5) -0.0073(4) -0.0049(4) -0.0098(4)
C4 0.0351(6) 0.0269(5) 0.0347(6) -0.0035(4) -0.0035(5) -0.0104(4)
C5 0.0296(6) 0.0316(6) 0.0329(6) 0.0011(4) -0.0052(4) -0.0073(4)
C6 0.0270(5) 0.0376(6) 0.0276(5) -0.0056(4) -0.0057(4) -0.0086(4)
C7 0.0259(5) 0.0325(5) 0.0225(5) -0.0100(4) -0.0027(4) -0.0076(4)
C8 0.0257(5) 0.0262(5) 0.0273(5) -0.0073(4) -0.0056(4) -0.0110(4)
C9 0.0234(5) 0.0260(5) 0.0248(5) -0.0064(4) -0.0019(4) -0.0058(4)
C10 0.0282(5) 0.0317(5) 0.0301(5) -0.0072(4) -0.0060(4) -0.0103(4)

loop_
_atom_type_symbol
_atom_type_description
_atom_type_scat_dispersion_real
_atom_type_scat_dispersion_imag
_atom_type_scat_source
C C 0.0181 0.0091 'International Tables Vol C Tables 4.2.6.8 and 6.1.1.4'
H H 0.0000 0.0000 'International Tables Vol C Tables 4.2.6.8 and 6.1.1.4'
O O 0.0492 0.0322 'International Tables Vol C Tables 4.2.6.8 and 6.1.1.4'

loop_
_geom_angle_atom_site_label_1
_geom_angle_atom_site_label_2
_geom_angle_atom_site_label_3
_geom_angle
C7 O2 H2 108.3(8)
C9 O3 C8 116.34(8)
C6 C1 C2 119.53(10)
C6 C1 C7 118.30(10)
C2 C1 C7 122.14(9)
C3 C2 C1 117.96(10)
C3 C2 C8 119.97(9)
C1 C2 C8 122.07(9)
C4 C3 C2 122.02(10)
C4 C3 H3 119.0
C2 C3 H3 119.0
C5 C4 C3 119.84(10)
C5 C4 H4 120.1
C3 C4 H4 120.1
C6 C5 C4 119.18(10)
C6 C5 H5 120.4
C4 C5 H5 120.4
C5 C6 C1 121.47(10)
C5 C6 H6 119.3
C1 C6 H6 119.3
O1 C7 O2 122.58(10)
O1 C7 C1 123.34(9)
O2 C7 C1 114.07(9)
O3 C8 C2 107.39(8)
O3 C8 H8A 110.2
C2 C8 H8A 110.2
O3 C8 H8B 110.2
C2 C8 H8B 110.2
H8A C8 H8B 108.5
O4 C9 O3 123.58(9)
O4 C9 C10 125.78(9)
O3 C9 C10 110.65(9)
C9 C10 H10A 109.5
C9 C10 H10B 109.5
H10A C10 H10B 109.5
C9 C10 H10C 109.5
H10A C10 H10C 109.5
H10B C10 H10C 109.5

loop_
_geom_bond_atom_site_label_1
_geom_bond_atom_site_label_2
_geom_bond_distance
O1 C7 1.2297(14)
O2 C7 1.3226(12)
O2 H2 0.974(16)
O3 C9 1.3421(13)
O3 C8 1.4454(11)
O4 C9 1.2068(13)
C1 C6 1.4003(15)
C1 C2 1.4123(14)
C1 C7 1.4848(15)
C2 C3 1.3922(15)
C2 C8 1.5122(14)
C3 C4 1.3905(16)
C3 H3 0.9500
C4 C5 1.3885(16)
C4 H4 0.9500
C5 C6 1.3844(17)
C5 H5 0.9500
C6 H6 0.9500
C8 H8A 0.9900
C8 H8B 0.9900
C9 C10 1.4981(14)
C10 H10A 0.9800
C10 H10B 0.9800
C10 H10C 0.9800

loop_
_geom_hbond_atom_site_label_D
_geom_hbond_atom_site_label_H
_geom_hbond_atom_site_label_A
_geom_hbond_site_symmetry_A
_geom_hbond_distance_DH
_geom_hbond_distance_HA
_geom_hbond_distance_DA
_geom_hbond_angle_DHA
_geom_hbond_publ_flag
O2 H2 O1 2_676 0.971(16) 1.667(15) 2.6316(12) 171.6(12) y
C4 H4 O4 1_645 0.95 2.43 3.3685(15) 168 y
C8 H8A O2 1_455 0.99 2.67 3.5747(14) 152 y
C10 H10B Cg1 1_455 0.98 2.82 3.5703(13) 134 y

loop_
_geom_torsion_atom_site_label_1
_geom_torsion_atom_site_label_2
_geom_torsion_atom_site_label_3
_geom_torsion_atom_site_label_4
_geom_torsion
C6 C1 C2 C3 0.99(15)
C7 C1 C2 C3 -176.96(9)
C6 C1 C2 C8 -178.20(9)
C7 C1 C2 C8 3.86(15)
C1 C2 C3 C4 -0.29(16)
C8 C2 C3 C4 178.91(10)
C2 C3 C4 C5 -0.38(17)
C3 C4 C5 C6 0.34(17)
C4 C5 C6 C1 0.37(18)
C2 C1 C6 C5 -1.05(17)
C7 C1 C6 C5 176.98(10)
C6 C1 C7 O1 -174.82(10)
C2 C1 C7 O1 3.15(16)
C6 C1 C7 O2 4.31(14)
C2 C1 C7 O2 -177.72(9)
C9 O3 C8 C2 178.87(8)
C3 C2 C8 O3 -6.19(13)
C1 C2 C8 O3 172.98(9)
C8 O3 C9 O4 -0.53(14)
C8 O3 C9 C10 179.49(8)

loop_
_cod_related_entry_id
_cod_related_entry_database
_cod_related_entry_code
1 ChemSpider 148405
